data_4065268
loop_
_publ_author_name
'Nguyen, Huy V.'
'Sallustrau, Antoine'
'Male, Louise'
'Thornton, Peter J.'
'Tucker, James H. R.'

_publ_section_title
;
 1,1&#x2032;-Homodisubstituted Ferrocenes Containing Adenine and Thymine
 Nucleobases: Synthesis, Electrochemistry, and Formation of H-Bonded
 Arrays
;
_journal_issue 19
_journal_name_full Organometallics
_journal_page_first 5284
_journal_paper_doi 10.1021/om200671b
_journal_volume 30
_journal_year 2011
_chemical_formula_moiety 'C24 H26 Fe N4 O4'
_chemical_formula_sum 'C24 H26 Fe N4 O4'
_chemical_formula_weight 490.34
_chemical_name_systematic
;
1,1'-Bis(1-thyminylethyl)ferrocene
;
_space_group_IT_number 14
_symmetry_cell_setting monoclinic
_symmetry_space_group_name_Hall '-P 2ybc'
_symmetry_space_group_name_H-M 'P 1 21/c 1'
_atom_sites_solution_hydrogens geom
_atom_sites_solution_primary direct
_atom_sites_solution_secondary difmap
_audit_creation_method SHELXL-97
_cell_angle_alpha 90.00
_cell_angle_beta 98.978(3)
_cell_angle_gamma 90.00
_cell_formula_units_Z 4
_cell_length_a 16.7580(8)
_cell_length_b 10.9624(6)
_cell_length_c 11.9973(6)
_cell_measurement_reflns_used 6152
_cell_measurement_temperature 150(2)
_cell_measurement_theta_max 70.528
_cell_measurement_theta_min 2.670
_cell_volume 2177.00(19)
_computing_cell_refinement 'SAINT V6.28A (Bruker, 1997)'
_computing_data_collection 'SMART V5.626 (Bruker, 1997)'
_computing_data_reduction 'SAINT V6.28A (Bruker, 1997)'
_computing_molecular_graphics
;
OLEX2 (Dolomanov, O.V., Bourhis, L.J., Gildea, R.J., Howard, J.A.K,
& Puschmann, H., 2009)
;
_computing_publication_material 'WinGX (Farrugia, 1999)'
_computing_structure_refinement 'SHELXL-97 (Sheldrick, 2008)'
_computing_structure_solution 'SHELXS-97 (Sheldrick, 2008)'
_diffrn_ambient_temperature 150(2)
_diffrn_measured_fraction_theta_full 0.993
_diffrn_measured_fraction_theta_max 0.993
_diffrn_measurement_device_type 'Bruker SMART 6000'
_diffrn_measurement_method 'Omega scans'
_diffrn_radiation_monochromator graphite
_diffrn_radiation_source 'fine-focus sealed tube'
_diffrn_radiation_type CuK\a
_diffrn_radiation_wavelength 1.54184
_diffrn_reflns_av_R_equivalents 0.0315
_diffrn_reflns_av_sigmaI/netI 0.0245
_diffrn_reflns_limit_h_max 19
_diffrn_reflns_limit_h_min -18
_diffrn_reflns_limit_k_max 12
_diffrn_reflns_limit_k_min -12
_diffrn_reflns_limit_l_max 14
_diffrn_reflns_limit_l_min -14
_diffrn_reflns_number 17214
_diffrn_reflns_theta_full 66.59
_diffrn_reflns_theta_max 66.59
_diffrn_reflns_theta_min 6.37
_exptl_absorpt_coefficient_mu 5.895
_exptl_absorpt_correction_T_max 0.9434
_exptl_absorpt_correction_T_min 0.2542
_exptl_absorpt_correction_type multi-scan
_exptl_absorpt_process_details 'SADABS V2.07 (Sheldrick, G.M., 2007)'
_exptl_crystal_colour Yellow
_exptl_crystal_density_diffrn 1.496
_exptl_crystal_density_method 'not measured'
_exptl_crystal_description Plate
_exptl_crystal_F_000 1024
_exptl_crystal_size_max 0.32
_exptl_crystal_size_mid 0.20
_exptl_crystal_size_min 0.01
_refine_diff_density_max 0.239
_refine_diff_density_min -0.344
_refine_diff_density_rms 0.046
_refine_ls_extinction_method none
_refine_ls_goodness_of_fit_ref 1.053
_refine_ls_hydrogen_treatment constr
_refine_ls_matrix_type full
_refine_ls_number_parameters 300
_refine_ls_number_reflns 3817
_refine_ls_number_restraints 0
_refine_ls_restrained_S_all 1.053
_refine_ls_R_factor_all 0.0298
_refine_ls_R_factor_gt 0.0278
_refine_ls_shift/su_max 0.001
_refine_ls_shift/su_mean 0.000
_refine_ls_structure_factor_coef Fsqd
_refine_ls_weighting_details 'calc w=1/[\s^2^(Fo^2^)+(0.0442P)^2^+0.6358P] where P=(Fo^2^+2Fc^2^)/3'
_refine_ls_weighting_scheme calc
_refine_ls_wR_factor_gt 0.0757
_refine_ls_wR_factor_ref 0.0770
_reflns_number_gt 3583
_reflns_number_total 3817
_reflns_threshold_expression >2\s(I)
_cod_data_source_file om200671b_si_002.cif
_cod_data_source_block 1
_cod_depositor_comments
;
The following automatic conversions were performed:

'_symmetry_cell_setting' value 'Monoclinic' changed to 'monoclinic'
according to /home/saulius/struct/CIF-dictionaries/cif_core.dic
dictionary named 'cif_core.dic' version 2.4.1 from
2010-06-29.

'_exptl_absorpt_correction_type' value 'Multi-scan'
changed to 'multi-scan' according to
/home/saulius/struct/CIF-dictionaries/cif_core.dic dictionary named
'cif_core.dic' version 2.4.1 from 2010-06-29.

Automatic conversion script
Id: cif_fix_values 1715 2011-07-08 13:25:40Z adriana 
;
_cod_original_sg_symbol_H-M 'P 2(1)/c'
_cod_database_code 4065268

loop_
_symmetry_equiv_pos_as_xyz
'x, y, z'
'-x, y+1/2, -z+1/2'
'-x, -y, -z'
'x, -y-1/2, z-1/2'

loop_
_atom_site_label
_atom_site_type_symbol
_atom_site_fract_x
_atom_site_fract_y
_atom_site_fract_z
_atom_site_U_iso_or_equiv
_atom_site_adp_type
_atom_site_occupancy
_atom_site_symmetry_multiplicity
_atom_site_calc_flag
_atom_site_refinement_flags
C1 C 1.00824(9) 0.19191(14) 0.61594(14) 0.0269(3) Uani 1 1 d .
C2 C 0.96681(10) 0.14833(15) 0.51159(15) 0.0335(4) Uani 1 1 d .
H2 H 0.9825 0.1608 0.4397 0.040 Uiso 1 1 calc R
C3 C 0.89792(11) 0.08288(16) 0.53294(18) 0.0412(5) Uani 1 1 d .
H3 H 0.8591 0.0446 0.4778 0.049 Uiso 1 1 calc R
C4 C 0.89703(11) 0.08452(16) 0.65040(18) 0.0398(4) Uani 1 1 d .
H4 H 0.8576 0.0472 0.6882 0.048 Uiso 1 1 calc R
C5 C 0.96488(10) 0.15124(15) 0.70186(15) 0.0321(4) Uani 1 1 d .
H5 H 0.9792 0.1664 0.7804 0.039 Uiso 1 1 calc R
C6 C 0.79916(9) 0.34613(14) 0.63995(13) 0.0262(3) Uani 1 1 d .
C7 C 0.87183(10) 0.41357(14) 0.66999(14) 0.0296(4) Uani 1 1 d .
H7 H 0.8952 0.4361 0.7444 0.035 Uiso 1 1 calc R
C8 C 0.90330(11) 0.44136(16) 0.57053(16) 0.0364(4) Uani 1 1 d .
H8 H 0.9516 0.4854 0.5664 0.044 Uiso 1 1 calc R
C9 C 0.85066(11) 0.39236(17) 0.47833(15) 0.0379(4) Uani 1 1 d .
H9 H 0.8572 0.3976 0.4012 0.046 Uiso 1 1 calc R
C10 C 0.78625(10) 0.33386(16) 0.52103(14) 0.0322(4) Uani 1 1 d .
H10 H 0.7420 0.2933 0.4773 0.039 Uiso 1 1 calc R
C11 C 1.08235(11) 0.26926(15) 0.63488(16) 0.0317(4) Uani 1 1 d .
H11A H 1.0761 0.3322 0.6921 0.038 Uiso 1 1 calc R
H11B H 1.0881 0.3116 0.5637 0.038 Uiso 1 1 calc R
C12 C 1.15852(9) 0.19614(14) 0.67434(14) 0.0274(3) Uani 1 1 d .
H12A H 1.1494 0.1411 0.7366 0.033 Uiso 1 1 calc R
H12B H 1.1718 0.1454 0.6114 0.033 Uiso 1 1 calc R
C13 C 1.23543(9) 0.31742(14) 0.82325(12) 0.0241(3) Uani 1 1 d .
C14 C 1.34373(9) 0.45160(14) 0.77979(12) 0.0231(3) Uani 1 1 d .
C15 C 1.32825(9) 0.40980(14) 0.66460(12) 0.0234(3) Uani 1 1 d .
C16 C 1.27040(9) 0.32666(14) 0.63742(12) 0.0252(3) Uani 1 1 d .
H16 H 1.2594 0.2995 0.5614 0.030 Uiso 1 1 calc R
C17 C 1.37814(10) 0.45947(16) 0.58236(12) 0.0304(4) Uani 1 1 d .
H17A H 1.3566 0.4303 0.5064 0.046 Uiso 1 1 calc R
H17B H 1.4341 0.4319 0.6030 0.046 Uiso 1 1 calc R
H17C H 1.3764 0.5488 0.5837 0.046 Uiso 1 1 calc R
C18 C 0.74346(10) 0.30674(15) 0.71843(14) 0.0297(4) Uani 1 1 d .
H18A H 0.7735 0.2996 0.7960 0.036 Uiso 1 1 calc R
H18B H 0.7202 0.2260 0.6952 0.036 Uiso 1 1 calc R
C19 C 0.67630(9) 0.40041(14) 0.71571(13) 0.0261(3) Uani 1 1 d .
H19A H 0.7005 0.4814 0.7358 0.031 Uiso 1 1 calc R
H19B H 0.6462 0.4057 0.6380 0.031 Uiso 1 1 calc R
C20 C 0.63112(9) 0.42220(14) 0.89838(12) 0.0232(3) Uani 1 1 d .
C21 C 0.51191(9) 0.30879(14) 0.93754(12) 0.0242(3) Uani 1 1 d .
C22 C 0.50509(10) 0.25479(13) 0.82677(13) 0.0239(3) Uani 1 1 d .
C23 C 0.55834(9) 0.28898(14) 0.76079(12) 0.0241(3) Uani 1 1 d .
H23 H 0.5534 0.2549 0.6872 0.029 Uiso 1 1 calc R
C24 C 0.44133(10) 0.16164(15) 0.79180(14) 0.0305(4) Uani 1 1 d .
H24A H 0.4359 0.1484 0.7102 0.046 Uiso 1 1 calc R
H24B H 0.3898 0.1904 0.8109 0.046 Uiso 1 1 calc R
H24C H 0.4564 0.0848 0.8313 0.046 Uiso 1 1 calc R
N1 N 1.22594(8) 0.27839(12) 0.71334(11) 0.0244(3) Uani 1 1 d .
N2 N 1.29519(8) 0.40260(12) 0.85049(10) 0.0242(3) Uani 1 1 d .
H2A H 1.3033 0.4286 0.9207 0.029 Uiso 1 1 calc R
N3 N 0.61999(7) 0.37074(11) 0.79307(10) 0.0233(3) Uani 1 1 d .
N4 N 0.57591(7) 0.38843(12) 0.96449(10) 0.0247(3) Uani 1 1 d .
H4A H 0.5816 0.4211 1.0323 0.030 Uiso 1 1 calc R
O1 O 1.19467(7) 0.28038(11) 0.89171(9) 0.0317(3) Uani 1 1 d .
O2 O 1.39594(7) 0.52677(10) 0.81560(9) 0.0293(3) Uani 1 1 d .
O3 O 0.68685(6) 0.49219(10) 0.93076(9) 0.0295(3) Uani 1 1 d .
O4 O 0.46701(7) 0.28796(12) 1.00616(9) 0.0345(3) Uani 1 1 d .
Fe1 Fe 0.893764(14) 0.25782(2) 0.58856(2) 0.02417(10) Uani 1 1 d .

loop_
_atom_site_aniso_label
_atom_site_aniso_U_11
_atom_site_aniso_U_22
_atom_site_aniso_U_33
_atom_site_aniso_U_23
_atom_site_aniso_U_13
_atom_site_aniso_U_12
C1 0.0232(8) 0.0201(8) 0.0373(9) -0.0019(6) 0.0045(6) 0.0013(6)
C2 0.0292(9) 0.0313(9) 0.0406(9) -0.0131(7) 0.0067(7) 0.0057(7)
C3 0.0283(9) 0.0270(9) 0.0665(13) -0.0215(9) 0.0022(8) 0.0001(7)
C4 0.0319(9) 0.0193(8) 0.0707(13) 0.0016(8) 0.0160(9) -0.0013(7)
C5 0.0350(9) 0.0228(8) 0.0393(9) 0.0034(7) 0.0081(7) 0.0030(7)
C6 0.0265(8) 0.0231(8) 0.0309(8) -0.0014(6) 0.0103(6) 0.0052(6)
C7 0.0336(9) 0.0191(8) 0.0373(9) -0.0052(6) 0.0098(7) 0.0038(6)
C8 0.0357(9) 0.0230(9) 0.0544(11) 0.0033(7) 0.0197(8) 0.0024(7)
C9 0.0403(10) 0.0424(10) 0.0348(9) 0.0083(8) 0.0174(8) 0.0133(8)
C10 0.0279(8) 0.0382(10) 0.0311(8) -0.0031(7) 0.0066(7) 0.0081(7)
C11 0.0250(9) 0.0244(8) 0.0446(10) 0.0032(7) 0.0018(7) -0.0021(6)
C12 0.0260(8) 0.0212(8) 0.0334(8) -0.0026(6) -0.0001(6) -0.0036(6)
C13 0.0237(8) 0.0237(8) 0.0242(7) 0.0025(6) 0.0015(6) 0.0004(6)
C14 0.0248(8) 0.0226(8) 0.0218(7) 0.0008(6) 0.0032(6) 0.0012(6)
C15 0.0264(8) 0.0230(8) 0.0211(7) -0.0001(6) 0.0041(6) 0.0011(6)
C16 0.0274(8) 0.0261(8) 0.0214(7) -0.0020(6) 0.0019(6) 0.0012(6)
C17 0.0359(9) 0.0334(9) 0.0232(8) -0.0011(6) 0.0086(7) -0.0040(7)
C18 0.0301(9) 0.0276(8) 0.0339(8) 0.0029(7) 0.0130(7) 0.0054(7)
C19 0.0297(8) 0.0271(8) 0.0236(7) 0.0022(6) 0.0111(6) 0.0036(6)
C20 0.0252(7) 0.0236(8) 0.0210(7) 0.0005(6) 0.0044(6) 0.0030(6)
C21 0.0257(8) 0.0246(8) 0.0222(7) 0.0022(6) 0.0033(6) 0.0007(6)
C22 0.0254(8) 0.0223(8) 0.0238(8) 0.0000(5) 0.0028(6) 0.0021(6)
C23 0.0283(8) 0.0231(8) 0.0205(7) -0.0027(6) 0.0027(6) 0.0039(6)
C24 0.0299(9) 0.0294(9) 0.0320(8) -0.0036(7) 0.0040(7) -0.0032(7)
N1 0.0234(7) 0.0236(6) 0.0252(7) -0.0011(5) 0.0013(5) -0.0027(5)
N2 0.0266(7) 0.0269(7) 0.0192(6) -0.0013(5) 0.0039(5) -0.0050(5)
N3 0.0263(6) 0.0243(7) 0.0205(6) -0.0013(5) 0.0078(5) 0.0013(5)
N4 0.0271(7) 0.0303(7) 0.0178(6) -0.0038(5) 0.0066(5) -0.0035(5)
O1 0.0318(6) 0.0363(6) 0.0275(6) 0.0049(5) 0.0059(5) -0.0084(5)
O2 0.0331(6) 0.0312(6) 0.0242(5) -0.0045(4) 0.0065(4) -0.0113(5)
O3 0.0277(6) 0.0352(6) 0.0266(5) -0.0045(5) 0.0070(4) -0.0068(5)
O4 0.0357(7) 0.0444(7) 0.0256(6) -0.0015(5) 0.0119(5) -0.0116(5)
Fe1 0.02177(15) 0.02098(15) 0.03087(16) -0.00528(9) 0.00755(11) 0.00015(9)

loop_
_atom_type_symbol
_atom_type_description
_atom_type_scat_dispersion_real
_atom_type_scat_dispersion_imag
_atom_type_scat_source
C C 0.0181 0.0091 'International Tables Vol C Tables 4.2.6.8 and 6.1.1.4'
H H 0.0000 0.0000 'International Tables Vol C Tables 4.2.6.8 and 6.1.1.4'
N N 0.0311 0.0180 'International Tables Vol C Tables 4.2.6.8 and 6.1.1.4'
O O 0.0492 0.0322 'International Tables Vol C Tables 4.2.6.8 and 6.1.1.4'
Fe Fe -1.1336 3.1974 'International Tables Vol C Tables 4.2.6.8 and 6.1.1.4'

loop_
_geom_angle_atom_site_label_1
_geom_angle_atom_site_label_2
_geom_angle_atom_site_label_3
_geom_angle
C2 C1 C5 107.42(15)
C2 C1 C11 127.45(16)
C5 C1 C11 125.11(15)
C2 C1 Fe1 69.89(9)
C5 C1 Fe1 69.62(9)
C11 C1 Fe1 124.48(11)
C3 C2 C1 108.18(16)
C3 C2 Fe1 69.63(10)
C1 C2 Fe1 69.31(9)
C3 C2 H2 125.9
C1 C2 H2 125.9
Fe1 C2 H2 126.7
C4 C3 C2 108.06(16)
C4 C3 Fe1 69.78(9)
C2 C3 Fe1 69.66(9)
C4 C3 H3 126.0
C2 C3 H3 126.0
Fe1 C3 H3 126.2
C5 C4 C3 108.07(16)
C5 C4 Fe1 69.50(10)
C3 C4 Fe1 69.65(10)
C5 C4 H4 126.0
C3 C4 H4 126.0
Fe1 C4 H4 126.5
C4 C5 C1 108.27(16)
C4 C5 Fe1 69.93(10)
C1 C5 Fe1 69.36(9)
C4 C5 H5 125.9
C1 C5 H5 125.9
Fe1 C5 H5 126.4
C10 C6 C7 107.15(14)
C10 C6 C18 126.68(15)
C7 C6 C18 125.93(14)
C10 C6 Fe1 69.69(9)
C7 C6 Fe1 69.33(9)
C18 C6 Fe1 130.44(11)
C8 C7 C6 108.43(15)
C8 C7 Fe1 69.81(9)
C6 C7 Fe1 69.69(9)
C8 C7 H7 125.8
C6 C7 H7 125.8
Fe1 C7 H7 126.3
C9 C8 C7 108.10(16)
C9 C8 Fe1 69.90(10)
C7 C8 Fe1 69.53(9)
C9 C8 H8 125.9
C7 C8 H8 125.9
Fe1 C8 H8 126.2
C8 C9 C10 107.90(15)
C8 C9 Fe1 69.58(10)
C10 C9 Fe1 69.56(10)
C8 C9 H9 126.1
C10 C9 H9 126.1
Fe1 C9 H9 126.4
C6 C10 C9 108.42(15)
C6 C10 Fe1 69.59(9)
C9 C10 Fe1 69.68(10)
C6 C10 H10 125.8
C9 C10 H10 125.8
Fe1 C10 H10 126.5
C1 C11 C12 112.75(13)
C1 C11 H11A 109.0
C12 C11 H11A 109.0
C1 C11 H11B 109.0
C12 C11 H11B 109.0
H11A C11 H11B 107.8
N1 C12 C11 110.10(13)
N1 C12 H12A 109.6
C11 C12 H12A 109.6
N1 C12 H12B 109.6
C11 C12 H12B 109.6
H12A C12 H12B 108.2
O1 C13 N2 122.17(14)
O1 C13 N1 123.47(14)
N2 C13 N1 114.36(13)
O2 C14 N2 120.29(13)
O2 C14 C15 124.05(14)
N2 C14 C15 115.66(13)
C16 C15 C14 117.85(14)
C16 C15 C17 123.28(14)
C14 C15 C17 118.87(13)
C15 C16 N1 123.47(14)
C15 C16 H16 118.3
N1 C16 H16 118.3
C15 C17 H17A 109.5
C15 C17 H17B 109.5
H17A C17 H17B 109.5
C15 C17 H17C 109.5
H17A C17 H17C 109.5
H17B C17 H17C 109.5
C6 C18 C19 108.99(13)
C6 C18 H18A 109.9
C19 C18 H18A 109.9
C6 C18 H18B 109.9
C19 C18 H18B 109.9
H18A C18 H18B 108.3
N3 C19 C18 112.69(12)
N3 C19 H19A 109.1
C18 C19 H19A 109.1
N3 C19 H19B 109.1
C18 C19 H19B 109.1
H19A C19 H19B 107.8
O3 C20 N4 122.69(13)
O3 C20 N3 122.56(14)
N4 C20 N3 114.75(13)
O4 C21 N4 119.88(14)
O4 C21 C22 125.17(15)
N4 C21 C22 114.94(13)
C23 C22 C21 117.81(14)
C23 C22 C24 122.79(14)
C21 C22 C24 119.38(14)
C22 C23 N3 123.87(14)
C22 C23 H23 118.1
N3 C23 H23 118.1
C22 C24 H24A 109.5
C22 C24 H24B 109.5
H24A C24 H24B 109.5
C22 C24 H24C 109.5
H24A C24 H24C 109.5
H24B C24 H24C 109.5
C16 N1 C13 121.68(13)
C16 N1 C12 119.87(13)
C13 N1 C12 117.85(13)
C13 N2 C14 126.90(13)
C13 N2 H2A 116.6
C14 N2 H2A 116.6
C20 N3 C23 121.05(13)
C20 N3 C19 119.10(13)
C23 N3 C19 119.82(12)
C20 N4 C21 127.53(13)
C20 N4 H4A 116.2
C21 N4 H4A 116.2
C1 Fe1 C7 117.37(7)
C1 Fe1 C5 41.02(7)
C7 Fe1 C5 107.05(7)
C1 Fe1 C8 106.37(7)
C7 Fe1 C8 40.66(7)
C5 Fe1 C8 126.36(7)
C1 Fe1 C6 152.00(6)
C7 Fe1 C6 40.98(6)
C5 Fe1 C6 118.33(7)
C8 Fe1 C6 68.84(7)
C1 Fe1 C10 165.15(7)
C7 Fe1 C10 68.37(7)
C5 Fe1 C10 153.17(7)
C8 Fe1 C10 68.38(7)
C6 Fe1 C10 40.72(6)
C1 Fe1 C3 68.75(7)
C7 Fe1 C3 165.65(8)
C5 Fe1 C3 68.34(7)
C8 Fe1 C3 152.94(8)
C6 Fe1 C3 128.04(7)
C10 Fe1 C3 109.20(7)
C1 Fe1 C2 40.80(7)
C7 Fe1 C2 151.82(7)
C5 Fe1 C2 68.47(7)
C8 Fe1 C2 118.20(7)
C6 Fe1 C2 166.05(7)
C10 Fe1 C2 128.21(7)
C3 Fe1 C2 40.71(7)
C1 Fe1 C9 126.43(7)
C7 Fe1 C9 68.33(7)
C5 Fe1 C9 164.26(8)
C8 Fe1 C9 40.52(8)
C6 Fe1 C9 68.77(7)
C10 Fe1 C9 40.77(7)
C3 Fe1 C9 119.75(8)
C2 Fe1 C9 108.05(7)
C1 Fe1 C4 68.77(7)
C7 Fe1 C4 127.30(8)
C5 Fe1 C4 40.57(7)
C8 Fe1 C4 164.54(8)
C6 Fe1 C4 108.15(7)
C10 Fe1 C4 119.92(7)
C3 Fe1 C4 40.57(9)
C2 Fe1 C4 68.38(8)
C9 Fe1 C4 153.96(8)

loop_
_geom_bond_atom_site_label_1
_geom_bond_atom_site_label_2
_geom_bond_distance
C1 C2 1.416(2)
C1 C5 1.422(2)
C1 C11 1.492(2)
C1 Fe1 2.0282(16)
C2 C3 1.416(3)
C2 Fe1 2.0358(16)
C2 H2 0.9500
C3 C4 1.412(3)
C3 Fe1 2.0353(17)
C3 H3 0.9500
C4 C5 1.411(2)
C4 Fe1 2.0371(18)
C4 H4 0.9500
C5 Fe1 2.0315(17)
C5 H5 0.9500
C6 C10 1.416(2)
C6 C7 1.422(2)
C6 C18 1.489(2)
C6 Fe1 2.0337(15)
C7 C8 1.411(2)
C7 Fe1 2.0290(16)
C7 H7 0.9500
C8 C9 1.409(3)
C8 Fe1 2.0326(17)
C8 H8 0.9500
C9 C10 1.418(3)
C9 Fe1 2.0367(18)
C9 H9 0.9500
C10 Fe1 2.0351(17)
C10 H10 0.9500
C11 C12 1.519(2)
C11 H11A 0.9900
C11 H11B 0.9900
C12 N1 1.4640(19)
C12 H12A 0.9900
C12 H12B 0.9900
C13 O1 1.2170(19)
C13 N2 1.3709(19)
C13 N1 1.3718(19)
C14 O2 1.2296(18)
C14 N2 1.3729(19)
C14 C15 1.441(2)
C15 C16 1.334(2)
C15 C17 1.492(2)
C16 N1 1.370(2)
C16 H16 0.9500
C17 H17A 0.9800
C17 H17B 0.9800
C17 H17C 0.9800
C18 C19 1.520(2)
C18 H18A 0.9900
C18 H18B 0.9900
C19 N3 1.4599(19)
C19 H19A 0.9900
C19 H19B 0.9900
C20 O3 1.2242(18)
C20 N4 1.3605(19)
C20 N3 1.3695(19)
C21 O4 1.2204(19)
C21 N4 1.382(2)
C21 C22 1.443(2)
C22 C23 1.336(2)
C22 C24 1.490(2)
C23 N3 1.377(2)
C23 H23 0.9500
C24 H24A 0.9800
C24 H24B 0.9800
C24 H24C 0.9800
N2 H2A 0.8800
N4 H4A 0.8800

loop_
_geom_hbond_atom_site_label_D
_geom_hbond_atom_site_label_H
_geom_hbond_atom_site_label_A
_geom_hbond_distance_DH
_geom_hbond_distance_HA
_geom_hbond_distance_DA
_geom_hbond_angle_DHA
_geom_hbond_site_symmetry_A
N2 H2A O3 0.88 1.97 2.8393(16) 171.8 3_767
N4 H4A O2 0.88 1.89 2.7676(16) 172.0 3_767

loop_
_geom_torsion_atom_site_label_1
_geom_torsion_atom_site_label_2
_geom_torsion_atom_site_label_3
_geom_torsion_atom_site_label_4
_geom_torsion
C5 C1 C2 C3 0.81(18)
C11 C1 C2 C3 -177.58(15)
Fe1 C1 C2 C3 -58.95(12)
C5 C1 C2 Fe1 59.76(11)
C11 C1 C2 Fe1 -118.62(16)
C1 C2 C3 C4 -0.68(19)
Fe1 C2 C3 C4 -59.44(12)
C1 C2 C3 Fe1 58.76(11)
C2 C3 C4 C5 0.28(19)
Fe1 C3 C4 C5 -59.08(12)
C2 C3 C4 Fe1 59.36(12)
C3 C4 C5 C1 0.22(19)
Fe1 C4 C5 C1 -58.95(11)
C3 C4 C5 Fe1 59.17(12)
C2 C1 C5 C4 -0.63(18)
C11 C1 C5 C4 177.80(15)
Fe1 C1 C5 C4 59.30(12)
C2 C1 C5 Fe1 -59.93(11)
C11 C1 C5 Fe1 118.49(15)
C10 C6 C7 C8 -0.45(18)
C18 C6 C7 C8 -175.11(15)
Fe1 C6 C7 C8 59.25(11)
C10 C6 C7 Fe1 -59.69(11)
C18 C6 C7 Fe1 125.65(15)
C6 C7 C8 C9 0.30(19)
Fe1 C7 C8 C9 59.47(12)
C6 C7 C8 Fe1 -59.17(11)
C7 C8 C9 C10 -0.03(19)
Fe1 C8 C9 C10 59.21(12)
C7 C8 C9 Fe1 -59.24(12)
C7 C6 C10 C9 0.43(18)
C18 C6 C10 C9 175.04(15)
Fe1 C6 C10 C9 -59.04(12)
C7 C6 C10 Fe1 59.46(11)
C18 C6 C10 Fe1 -125.93(16)
C8 C9 C10 C6 -0.25(19)
Fe1 C9 C10 C6 58.98(11)
C8 C9 C10 Fe1 -59.23(12)
C2 C1 C11 C12 -100.6(2)
C5 C1 C11 C12 81.3(2)
Fe1 C1 C11 C12 169.37(12)
C1 C11 C12 N1 -168.47(14)
O2 C14 C15 C16 179.14(15)
N2 C14 C15 C16 -1.4(2)
O2 C14 C15 C17 0.1(2)
N2 C14 C15 C17 179.60(13)
C14 C15 C16 N1 -0.8(2)
C17 C15 C16 N1 178.17(15)
C10 C6 C18 C19 -78.7(2)
C7 C6 C18 C19 94.88(18)
Fe1 C6 C18 C19 -172.54(12)
C6 C18 C19 N3 -178.29(13)
O4 C21 C22 C23 178.79(15)
N4 C21 C22 C23 -2.1(2)
O4 C21 C22 C24 -2.9(2)
N4 C21 C22 C24 176.19(13)
C21 C22 C23 N3 1.2(2)
C24 C22 C23 N3 -176.99(14)
C15 C16 N1 C13 3.3(2)
C15 C16 N1 C12 174.28(14)
O1 C13 N1 C16 176.78(15)
N2 C13 N1 C16 -3.2(2)
O1 C13 N1 C12 5.6(2)
N2 C13 N1 C12 -174.37(12)
C11 C12 N1 C16 -85.46(18)
C11 C12 N1 C13 85.87(17)
O1 C13 N2 C14 -179.05(15)
N1 C13 N2 C14 0.9(2)
O2 C14 N2 C13 -179.19(14)
C15 C14 N2 C13 1.3(2)
O3 C20 N3 C23 177.66(14)
N4 C20 N3 C23 -1.7(2)
O3 C20 N3 C19 -0.3(2)
N4 C20 N3 C19 -179.61(12)
C22 C23 N3 C20 0.8(2)
C22 C23 N3 C19 178.68(14)
C18 C19 N3 C20 95.48(16)
C18 C19 N3 C23 -82.46(17)
O3 C20 N4 C21 -178.68(14)
N3 C20 N4 C21 0.7(2)
O4 C21 N4 C20 -179.63(15)
C22 C21 N4 C20 1.2(2)
C2 C1 Fe1 C7 -156.84(10)
C5 C1 Fe1 C7 84.73(11)
C11 C1 Fe1 C7 -34.56(17)
C2 C1 Fe1 C5 118.43(14)
C11 C1 Fe1 C5 -119.29(18)
C2 C1 Fe1 C8 -114.42(11)
C5 C1 Fe1 C8 127.15(10)
C11 C1 Fe1 C8 7.86(16)
C2 C1 Fe1 C6 170.00(13)
C5 C1 Fe1 C6 51.57(17)
C11 C1 Fe1 C6 -67.7(2)
C2 C1 Fe1 C10 -47.4(3)
C5 C1 Fe1 C10 -165.8(2)
C11 C1 Fe1 C10 74.9(3)
C2 C1 Fe1 C3 37.42(11)
C5 C1 Fe1 C3 -81.01(11)
C11 C1 Fe1 C3 159.70(17)
C5 C1 Fe1 C2 -118.43(14)
C11 C1 Fe1 C2 122.28(19)
C2 C1 Fe1 C9 -74.59(13)
C5 C1 Fe1 C9 166.98(10)
C11 C1 Fe1 C9 47.69(17)
C2 C1 Fe1 C4 81.09(12)
C5 C1 Fe1 C4 -37.34(10)
C11 C1 Fe1 C4 -156.63(17)
C8 C7 Fe1 C1 83.36(12)
C6 C7 Fe1 C1 -156.95(9)
C8 C7 Fe1 C5 126.48(11)
C6 C7 Fe1 C5 -113.82(10)
C6 C7 Fe1 C8 119.69(14)
C8 C7 Fe1 C6 -119.69(14)
C8 C7 Fe1 C10 -81.57(11)
C6 C7 Fe1 C10 38.12(9)
C8 C7 Fe1 C3 -164.5(3)
C6 C7 Fe1 C3 -44.8(3)
C8 C7 Fe1 C2 50.39(19)
C6 C7 Fe1 C2 170.09(14)
C8 C7 Fe1 C9 -37.56(11)
C6 C7 Fe1 C9 82.14(10)
C8 C7 Fe1 C4 166.56(11)
C6 C7 Fe1 C4 -73.74(12)
C4 C5 Fe1 C1 -119.62(15)
C4 C5 Fe1 C7 128.05(11)
C1 C5 Fe1 C7 -112.33(10)
C4 C5 Fe1 C8 168.63(11)
C1 C5 Fe1 C8 -71.75(12)
C4 C5 Fe1 C6 85.08(12)
C1 C5 Fe1 C6 -155.30(9)
C4 C5 Fe1 C10 52.4(2)
C1 C5 Fe1 C10 172.02(13)
C4 C5 Fe1 C3 -37.54(12)
C1 C5 Fe1 C3 82.08(11)
C4 C5 Fe1 C2 -81.47(12)
C1 C5 Fe1 C2 38.14(10)
C4 C5 Fe1 C9 -161.6(2)
C1 C5 Fe1 C9 -41.9(3)
C1 C5 Fe1 C4 119.62(15)
C9 C8 Fe1 C1 127.51(10)
C7 C8 Fe1 C1 -113.16(10)
C9 C8 Fe1 C7 -119.32(15)
C9 C8 Fe1 C5 168.03(10)
C7 C8 Fe1 C5 -72.65(12)
C9 C8 Fe1 C6 -81.67(11)
C7 C8 Fe1 C6 37.65(10)
C9 C8 Fe1 C10 -37.79(10)
C7 C8 Fe1 C10 81.53(11)
C9 C8 Fe1 C3 52.3(2)
C7 C8 Fe1 C3 171.64(14)
C9 C8 Fe1 C2 85.06(11)
C7 C8 Fe1 C2 -155.62(10)
C7 C8 Fe1 C9 119.32(15)
C9 C8 Fe1 C4 -163.2(2)
C7 C8 Fe1 C4 -43.9(3)
C10 C6 Fe1 C1 166.19(13)
C7 C6 Fe1 C1 47.79(17)
C18 C6 Fe1 C1 -72.4(2)
C10 C6 Fe1 C7 118.40(14)
C18 C6 Fe1 C7 -120.17(19)
C10 C6 Fe1 C5 -158.07(10)
C7 C6 Fe1 C5 83.53(11)
C18 C6 Fe1 C5 -36.64(17)
C10 C6 Fe1 C8 81.03(11)
C7 C6 Fe1 C8 -37.37(10)
C18 C6 Fe1 C8 -157.54(17)
C7 C6 Fe1 C10 -118.40(14)
C18 C6 Fe1 C10 121.43(19)
C10 C6 Fe1 C3 -74.41(13)
C7 C6 Fe1 C3 167.19(11)
C18 C6 Fe1 C3 47.02(19)
C10 C6 Fe1 C2 -41.9(3)
C7 C6 Fe1 C2 -160.3(3)
C18 C6 Fe1 C2 79.5(3)
C10 C6 Fe1 C9 37.43(11)
C7 C6 Fe1 C9 -80.98(11)
C18 C6 Fe1 C9 158.86(17)
C10 C6 Fe1 C4 -115.07(11)
C7 C6 Fe1 C4 126.52(11)
C18 C6 Fe1 C4 6.36(17)
C6 C10 Fe1 C1 -154.1(2)
C9 C10 Fe1 C1 -34.2(3)
C6 C10 Fe1 C7 -38.36(10)
C9 C10 Fe1 C7 81.46(11)
C6 C10 Fe1 C5 46.8(2)
C9 C10 Fe1 C5 166.58(14)
C6 C10 Fe1 C8 -82.25(11)
C9 C10 Fe1 C8 37.57(11)
C9 C10 Fe1 C6 119.82(15)
C6 C10 Fe1 C3 126.55(11)
C9 C10 Fe1 C3 -113.63(12)
C6 C10 Fe1 C2 168.18(10)
C9 C10 Fe1 C2 -71.99(13)
C6 C10 Fe1 C9 -119.82(15)
C6 C10 Fe1 C4 83.24(12)
C9 C10 Fe1 C4 -156.94(11)
C4 C3 Fe1 C1 81.76(11)
C2 C3 Fe1 C1 -37.50(10)
C4 C3 Fe1 C7 -36.3(3)
C2 C3 Fe1 C7 -155.5(3)
C4 C3 Fe1 C5 37.54(11)
C2 C3 Fe1 C5 -81.72(11)
C4 C3 Fe1 C8 166.21(15)
C2 C3 Fe1 C8 47.0(2)
C4 C3 Fe1 C6 -72.20(13)
C2 C3 Fe1 C6 168.54(10)
C4 C3 Fe1 C10 -113.91(11)
C2 C3 Fe1 C10 126.83(11)
C4 C3 Fe1 C2 119.26(16)
C4 C3 Fe1 C9 -157.47(11)
C2 C3 Fe1 C9 83.27(12)
C2 C3 Fe1 C4 -119.26(16)
C3 C2 Fe1 C1 119.74(16)
C3 C2 Fe1 C7 167.44(14)
C1 C2 Fe1 C7 47.7(2)
C3 C2 Fe1 C5 81.39(12)
C1 C2 Fe1 C5 -38.35(10)
C3 C2 Fe1 C8 -157.84(12)
C1 C2 Fe1 C8 82.42(12)
C3 C2 Fe1 C6 -40.5(3)
C1 C2 Fe1 C6 -160.2(3)
C3 C2 Fe1 C10 -74.15(14)
C1 C2 Fe1 C10 166.11(10)
C1 C2 Fe1 C3 -119.74(16)
C3 C2 Fe1 C9 -114.93(12)
C1 C2 Fe1 C9 125.33(11)
C3 C2 Fe1 C4 37.61(12)
C1 C2 Fe1 C4 -82.13(11)
C8 C9 Fe1 C1 -71.07(12)
C10 C9 Fe1 C1 169.68(9)
C8 C9 Fe1 C7 37.68(10)
C10 C9 Fe1 C7 -81.57(11)
C8 C9 Fe1 C5 -38.0(3)
C10 C9 Fe1 C5 -157.3(2)
C10 C9 Fe1 C8 -119.26(14)
C8 C9 Fe1 C6 81.87(11)
C10 C9 Fe1 C6 -37.39(10)
C8 C9 Fe1 C10 119.26(14)
C8 C9 Fe1 C3 -155.50(11)
C10 C9 Fe1 C3 85.25(12)
C8 C9 Fe1 C2 -112.56(11)
C10 C9 Fe1 C2 128.19(10)
C8 C9 Fe1 C4 169.91(15)
C10 C9 Fe1 C4 50.7(2)
C5 C4 Fe1 C1 37.74(10)
C3 C4 Fe1 C1 -81.71(11)
C5 C4 Fe1 C7 -71.16(13)
C3 C4 Fe1 C7 169.38(10)
C3 C4 Fe1 C5 -119.46(15)
C5 C4 Fe1 C8 -36.5(3)
C3 C4 Fe1 C8 -156.0(2)
C5 C4 Fe1 C6 -112.65(11)
C3 C4 Fe1 C6 127.89(11)
C5 C4 Fe1 C10 -155.63(10)
C3 C4 Fe1 C10 84.91(12)
C5 C4 Fe1 C3 119.46(15)
C5 C4 Fe1 C2 81.72(11)
C3 C4 Fe1 C2 -37.74(11)
C5 C4 Fe1 C9 168.73(14)
C3 C4 Fe1 C9 49.3(2)
